data_2243188
loop_
_publ_author_name
'Kenfack Tsobnang, Patrice'
'Tsamo Tontsa, Armelle'
'Mkounga, Pierre'
'Ephrem Nkengfack, Augustin'
'Tonl\'e Kenfack, Ignas'

_publ_section_title
;
 Crystal structure of limonoid TS3, isolated from <i>Trichilia
 rubescens</i>
;
_journal_issue 8
_journal_name_full 'Acta Crystallographica Section E'
_journal_page_first 1083
_journal_page_last 1086
_journal_paper_doi 10.1107/S2056989018009775
_journal_volume 74
_journal_year 2018
_chemical_formula_iupac 'C26 H28 O5, 0.5H2 O1'
_chemical_formula_moiety 'C26 H28 O5, 0.5(H2 O1)'
_chemical_formula_sum 'C26 H29 O5.5'
_chemical_formula_weight 429.49
_chemical_name_systematic
;(3a<i>S</i>,3b<i>S</i>,4a<i>S</i>,5a<i>S</i>,6<i>S</i>,7a<i>R</i>,8a<i>R</i>,8b<i>S</i>,11a<i>R</i>)-6-(Furan-3-yl)-3a,5a,8b,11a-tetramethyl-3a,4a,5,5a,6,7,7a,8b,11,11a-decahydrooxireno[2',3':4b,5]oxireno[2'',3'':2',3']cyclopenta[1',2':7,8]phenanthro[10,1-<i>bc</i>]furan-3(3a<i>H</i>)-one
hemihydrate
;
_space_group_crystal_system monoclinic
_space_group_IT_number 4
_space_group_name_Hall 'P 2yb'
_space_group_name_H-M_alt 'P 1 21 1'
_atom_sites_solution_hydrogens mixed
_atom_sites_solution_primary direct
_atom_sites_solution_secondary difmap
_audit_creation_method SHELXL-2018/3
_cell_angle_alpha 90
_cell_angle_beta 91.7420(10)
_cell_angle_gamma 90
_cell_formula_units_Z 4
_cell_length_a 12.4711(2)
_cell_length_b 12.0986(2)
_cell_length_c 13.7645(2)
_cell_measurement_reflns_used 30836
_cell_measurement_temperature 293(2)
_cell_measurement_theta_max 76.50
_cell_measurement_theta_min 3.55
_cell_volume 2075.87(6)
_computing_cell_refinement
;
SAINT (Bruker, 2013)
;
_computing_data_collection
;
APEX2 (Bruker, 2013)
;
_computing_data_reduction
;
SAINT (Bruker, 2013)
;
_computing_molecular_graphics
;
PLATON (Spek, 2009)
;
_computing_publication_material
;
SHELXL2018 (Sheldrick, 2015), publCIF (Westrip, 2010) and
enCIFer (Allen <i>et al.</i>,  2004)
;
_computing_structure_refinement
;
SHELXL2018 (Sheldrick, 2015)
;
_computing_structure_solution
;
SHELXS97 (Sheldrick, 2008)
;
_diffrn_ambient_temperature 293(2)
_diffrn_measured_fraction_theta_full 1.000
_diffrn_measured_fraction_theta_max 0.993
_diffrn_measurement_device_type 'Bruker D8 Venture Photon'
_diffrn_measurement_method '\w scans'
_diffrn_radiation_monochromator graphite
_diffrn_radiation_source 'fine-focus sealed tube'
_diffrn_radiation_type CuK\a
_diffrn_radiation_wavelength 1.54184
_diffrn_reflns_av_R_equivalents 0.0372
_diffrn_reflns_limit_h_max 15
_diffrn_reflns_limit_h_min -15
_diffrn_reflns_limit_k_max 14
_diffrn_reflns_limit_k_min -14
_diffrn_reflns_limit_l_max 17
_diffrn_reflns_limit_l_min -17
_diffrn_reflns_number 33504
_diffrn_reflns_theta_full 67.684
_diffrn_reflns_theta_max 76.503
_diffrn_reflns_theta_min 3.546
_exptl_absorpt_coefficient_mu 0.776
_exptl_absorpt_correction_T_max 0.900
_exptl_absorpt_correction_T_min 0.869
_exptl_absorpt_correction_type multi-scan
_exptl_absorpt_process_details
;
(SADABS; Bruker, 2013)
;
_exptl_crystal_colour colourless
_exptl_crystal_density_diffrn 1.374
_exptl_crystal_description needle
_exptl_crystal_F_000 916
_exptl_crystal_size_max 0.24
_exptl_crystal_size_mid 0.17
_exptl_crystal_size_min 0.11
_refine_diff_density_max 0.239
_refine_diff_density_min -0.237
_refine_ls_abs_structure_details
;
Flack <i>x</i> determined using 3527 quotients
[(<i>I</i>^+^)-(<i>I</i>^-^)]/[(<i>I</i>^+^)+(<i>I</i>^-^)]
(Parsons <i>et al.</i>,  2013)
;
_refine_ls_abs_structure_Flack -0.05(5)
_refine_ls_extinction_coef 0.0012(2)
_refine_ls_extinction_expression Fc^*^=kFc[1+0.001xFc^2^\l^3^/sin(2\q)]^-1/4^
_refine_ls_extinction_method
;
(SHELXL2018; Sheldrick, 2015)
;
_refine_ls_goodness_of_fit_ref 1.021
_refine_ls_hydrogen_treatment mixed
_refine_ls_matrix_type full
_refine_ls_number_parameters 585
_refine_ls_number_reflns 8304
_refine_ls_number_restraints 3
_refine_ls_restrained_S_all 1.022
_refine_ls_R_factor_all 0.0331
_refine_ls_R_factor_gt 0.0313
_refine_ls_shift/su_max 0.000
_refine_ls_shift/su_mean 0.000
_refine_ls_structure_factor_coef Fsqd
_refine_ls_weighting_details 'w=1/[\s^2^(Fo^2^)+(0.0454P)^2^+0.3923P] where P=(Fo^2^+2Fc^2^)/3'
_refine_ls_weighting_scheme calc
_refine_ls_wR_factor_gt 0.0778
_refine_ls_wR_factor_ref 0.0797
_reflns_number_gt 8067
_reflns_number_total 8304
_reflns_threshold_expression 'I > 2\s(I)'
_cod_data_source_file su5448sup1.cif
_cod_data_source_block I
_cod_original_sg_symbol_H-M 'P 21'
_cod_original_formula_sum 'C26 H29 O5.50'
_cod_database_code 2243188
_shelx_space_group_comment
;
The symmetry employed for this shelxl refinement is uniquely defined
by the following loop, which should always be used as a source of
symmetry information in preference to the above space-group names.
They are only intended as comments.
;

loop_
_space_group_symop_operation_xyz
'x, y, z'
'-x, y+1/2, -z'

loop_
_atom_site_type_symbol
_atom_site_label
_atom_site_fract_x
_atom_site_fract_y
_atom_site_fract_z
_atom_site_U_iso_or_equiv
_atom_site_adp_type
_atom_site_calc_flag
_atom_site_occupancy
O O1 0.41746(12) 0.14419(15) 0.43841(11) 0.0241(3) Uani d 1
O O2 0.16598(12) 0.06854(13) 0.78568(10) 0.0198(3) Uani d 1
O O3 0.25032(11) 0.32523(13) 0.45900(9) 0.0153(3) Uani d 1
O O4 0.07555(11) 0.49060(13) 0.55185(9) 0.0156(3) Uani d 1
O O5 0.32107(13) 0.73009(14) 0.90101(10) 0.0230(3) Uani d 1
C C1 0.37466(15) 0.10520(18) 0.50908(14) 0.0165(4) Uani d 1
C C2 0.42802(16) 0.01223(19) 0.56348(16) 0.0212(4) Uani d 1
H H2 0.496492 -0.007294 0.544749 0.025 Uiso calc 1
C C3 0.38682(16) -0.04584(19) 0.63669(15) 0.0208(4) Uani d 1
H H3 0.425990 -0.103071 0.665632 0.025 Uiso calc 1
C C4 0.27696(16) -0.01778(18) 0.67159(14) 0.0177(4) Uani d 1
C C5 0.25842(17) -0.0069(2) 0.78109(15) 0.0217(4) Uani d 1
H H5A 0.242126 -0.078047 0.809516 0.026 Uiso calc 1
H H5B 0.320926 0.024129 0.814744 0.026 Uiso calc 1
C C6 0.16864(15) 0.13711(18) 0.70507(13) 0.0150(4) Uani d 1
C C7 0.10617(14) 0.22341(18) 0.68487(13) 0.0148(4) Uani d 1
H H7 0.051307 0.241959 0.726144 0.018 Uiso calc 1
C C8 0.12442(14) 0.29238(17) 0.59372(13) 0.0131(4) Uani d 1
C C9 0.23314(14) 0.26303(16) 0.54519(13) 0.0125(3) Uani d 1
C C10 0.26120(14) 0.13921(17) 0.54124(13) 0.0136(4) Uani d 1
C C11 0.26042(15) 0.10364(17) 0.64710(12) 0.0140(4) Uani d 1
H H11 0.322272 0.141257 0.677764 0.017 Uiso calc 1
C C12 0.12781(14) 0.41522(17) 0.62115(12) 0.0131(4) Uani d 1
C C13 0.03622(15) 0.48258(18) 0.65014(13) 0.0153(4) Uani d 1
H H13 -0.033175 0.447733 0.661699 0.018 Uiso calc 1
C C14 0.07544(15) 0.57667(18) 0.71357(14) 0.0171(4) Uani d 1
H H14A 0.067789 0.559555 0.781851 0.020 Uiso calc 1
H H14B 0.036630 0.644258 0.698299 0.020 Uiso calc 1
C C15 0.19491(15) 0.58711(17) 0.68820(13) 0.0152(4) Uani d 1
H H15 0.198080 0.629657 0.627769 0.018 Uiso calc 1
C C16 0.23002(14) 0.46593(17) 0.66484(13) 0.0129(3) Uani d 1
C C17 0.31596(14) 0.45956(17) 0.58806(13) 0.0139(4) Uani d 1
H H17A 0.300175 0.513536 0.537519 0.017 Uiso calc 1
H H17B 0.385212 0.477824 0.617818 0.017 Uiso calc 1
C C18 0.32133(14) 0.34573(17) 0.54313(13) 0.0141(4) Uani d 1
H H18 0.393621 0.314705 0.538894 0.017 Uiso calc 1
C C19 0.26341(15) 0.64588(18) 0.76324(14) 0.0161(4) Uani d 1
C C20 0.23689(17) 0.67767(19) 0.85381(15) 0.0191(4) Uani d 1
H H20 0.170304 0.665552 0.880527 0.023 Uiso calc 1
C C21 0.40322(17) 0.73139(19) 0.83680(16) 0.0217(4) Uani d 1
H H21 0.470499 0.762246 0.849459 0.026 Uiso calc 1
C C22 0.37255(16) 0.68159(18) 0.75275(15) 0.0188(4) Uani d 1
H H22 0.414055 0.672127 0.698369 0.023 Uiso calc 1
C C23 0.19303(17) -0.10012(19) 0.62948(16) 0.0227(4) Uani d 1
H H23A 0.206321 -0.113130 0.562109 0.034 Uiso calc 1
H H23B 0.122426 -0.069795 0.635615 0.034 Uiso calc 1
H H23C 0.198207 -0.168588 0.664556 0.034 Uiso calc 1
C C24 0.18463(16) 0.07846(18) 0.46869(14) 0.0180(4) Uani d 1
H H24A 0.172018 0.123829 0.412280 0.027 Uiso calc 1
H H24B 0.117776 0.063956 0.499042 0.027 Uiso calc 1
H H24C 0.216565 0.009876 0.449725 0.027 Uiso calc 1
C C25 0.02811(15) 0.27369(18) 0.52141(13) 0.0166(4) Uani d 1
H H25A 0.044575 0.304156 0.459215 0.025 Uiso calc 1
H H25B -0.034432 0.309465 0.545528 0.025 Uiso calc 1
H H25C 0.014639 0.195887 0.514783 0.025 Uiso calc 1
C C26 0.26491(15) 0.40480(18) 0.75841(13) 0.0150(4) Uani d 1
H H26A 0.286767 0.331023 0.742664 0.023 Uiso calc 1
H H26B 0.205918 0.401858 0.801544 0.023 Uiso calc 1
H H26C 0.323861 0.443330 0.789493 0.023 Uiso calc 1
O O1B 0.53795(12) 0.83149(15) 0.05648(12) 0.0251(3) Uani d 1
O O2B 0.10289(11) 0.93782(14) 0.17227(11) 0.0208(3) Uani d 1
O O3B 0.46495(11) 0.66520(13) 0.20786(10) 0.0178(3) Uani d 1
O O4B 0.29366(11) 0.51414(13) 0.33393(10) 0.0169(3) Uani d 1
O O5B -0.00555(14) 0.27653(17) 0.02162(12) 0.0305(4) Uani d 1
C C1B 0.45539(15) 0.87934(18) 0.07558(14) 0.0169(4) Uani d 1
C C2B 0.41910(17) 0.9757(2) 0.01389(15) 0.0211(4) Uani d 1
H H2B 0.461209 0.993106 -0.038588 0.025 Uiso calc 1
C C3B 0.33216(17) 1.03952(18) 0.02651(15) 0.0203(4) Uani d 1
H H3B 0.316987 1.097712 -0.015861 0.024 Uiso calc 1
C C4B 0.25965(16) 1.01621(18) 0.10950(14) 0.0175(4) Uani d 1
C C5B 0.13681(17) 1.00979(19) 0.09317(15) 0.0207(4) Uani d 1
H H5C 0.104291 1.082378 0.097616 0.025 Uiso calc 1
H H5D 0.118139 0.977929 0.030238 0.025 Uiso calc 1
C C6B 0.18681(14) 0.86786(18) 0.19700(13) 0.0151(4) Uani d 1
C C7B 0.18892(15) 0.78769(17) 0.26239(13) 0.0152(4) Uani d 1
H H7B 0.130485 0.777578 0.301840 0.018 Uiso calc 1
C C8B 0.28611(14) 0.71156(17) 0.27387(13) 0.0136(4) Uani d 1
C C9B 0.37101(14) 0.73245(17) 0.19380(13) 0.0132(4) Uani d 1
C C10B 0.38751(14) 0.85413(17) 0.16550(13) 0.0149(4) Uani d 1
C C11B 0.27648(15) 0.89395(17) 0.13331(13) 0.0137(4) Uani d 1
H H11B 0.259989 0.854704 0.072388 0.016 Uiso calc 1
C C12B 0.24644(15) 0.59214(17) 0.26471(13) 0.0136(4) Uani d 1
C C13B 0.17889(15) 0.53418(18) 0.33388(13) 0.0163(4) Uani d 1
H H13B 0.147031 0.574508 0.387596 0.020 Uiso calc 1
C C14B 0.11593(16) 0.44474(19) 0.28065(14) 0.0182(4) Uani d 1
H H14C 0.044291 0.469985 0.262392 0.022 Uiso calc 1
H H14D 0.110654 0.378695 0.320162 0.022 Uiso calc 1
C C15B 0.18286(15) 0.42311(17) 0.19009(13) 0.0154(4) Uani d 1
H H15B 0.243299 0.375908 0.210517 0.018 Uiso calc 1
C C16B 0.22978(14) 0.53904(17) 0.16451(13) 0.0133(4) Uani d 1
C C17B 0.33879(15) 0.53405(18) 0.11715(14) 0.0166(4) Uani d 1
H H17C 0.382876 0.478287 0.149512 0.020 Uiso calc 1
H H17D 0.328889 0.512632 0.049558 0.020 Uiso calc 1
C C18B 0.39590(14) 0.64461(17) 0.12284(13) 0.0145(3) Uani d 1
H H18B 0.423868 0.671086 0.061268 0.017 Uiso calc 1
C C19B 0.12333(16) 0.36456(18) 0.10908(14) 0.0177(4) Uani d 1
C C20B 0.01969(18) 0.3330(2) 0.10555(16) 0.0247(4) Uani d 1
H H20B -0.028675 0.347620 0.154017 0.030 Uiso calc 1
C C21B 0.0873(2) 0.2725(2) -0.02906(16) 0.0278(5) Uani d 1
H H21B 0.093873 0.238839 -0.089331 0.033 Uiso calc 1
C C22B 0.16774(18) 0.3238(2) 0.02018(15) 0.0223(4) Uani d 1
H H22B 0.238141 0.331512 0.000811 0.027 Uiso calc 1
C C23B 0.2820(2) 1.1007(2) 0.19117(16) 0.0248(4) Uani d 1
H H23D 0.358042 1.109254 0.201233 0.037 Uiso calc 1
H H23E 0.251093 1.074955 0.250074 0.037 Uiso calc 1
H H23F 0.250762 1.170547 0.173178 0.037 Uiso calc 1
C C24B 0.44431(16) 0.91718(19) 0.24995(15) 0.0199(4) Uani d 1
H H24D 0.475454 0.983835 0.225597 0.030 Uiso calc 1
H H24E 0.499688 0.871524 0.278653 0.030 Uiso calc 1
H H4F 0.393081 0.935369 0.298107 0.030 Uiso calc 1
C C25B 0.33729(16) 0.72721(19) 0.37712(13) 0.0189(4) Uani d 1
H H25D 0.403559 0.686948 0.382147 0.028 Uiso calc 1
H H25E 0.289042 0.700066 0.424634 0.028 Uiso calc 1
H H25F 0.350935 0.804302 0.388451 0.028 Uiso calc 1
C C26B 0.14867(15) 0.60459(18) 0.10143(13) 0.0159(4) Uani d 1
H H26D 0.178448 0.675409 0.086058 0.024 Uiso calc 1
H H26E 0.083898 0.614713 0.136307 0.024 Uiso calc 1
H H26F 0.132897 0.564670 0.042432 0.024 Uiso calc 1
O O1W 0.40948(13) 0.31544(15) 0.29745(12) 0.0260(3) Uani d 1
H H1W 0.367(3) 0.374(3) 0.312(3) 0.070(14) Uiso d 1
H H2W 0.402(3) 0.265(3) 0.347(3) 0.059(12) Uiso d 1

loop_
_atom_site_aniso_label
_atom_site_aniso_U_11
_atom_site_aniso_U_22
_atom_site_aniso_U_33
_atom_site_aniso_U_12
_atom_site_aniso_U_13
_atom_site_aniso_U_23
O1 0.0247(7) 0.0238(8) 0.0243(7) 0.0063(6) 0.0114(6) 0.0030(6)
O2 0.0255(7) 0.0190(8) 0.0152(6) 0.0024(6) 0.0045(5) 0.0066(5)
O3 0.0176(6) 0.0175(7) 0.0109(6) -0.0010(5) 0.0030(5) 0.0034(5)
O4 0.0159(6) 0.0182(7) 0.0128(6) 0.0043(5) 0.0009(5) 0.0051(5)
O5 0.0288(8) 0.0235(9) 0.0166(7) -0.0010(6) 0.0013(6) -0.0019(6)
C1 0.0171(9) 0.0144(10) 0.0181(8) 0.0010(7) 0.0025(7) -0.0023(7)
C2 0.0178(9) 0.0193(12) 0.0266(10) 0.0044(8) 0.0027(7) -0.0003(8)
C3 0.0206(9) 0.0165(10) 0.0251(10) 0.0047(8) -0.0013(7) 0.0017(8)
C4 0.0209(9) 0.0147(10) 0.0174(9) 0.0005(7) 0.0004(7) 0.0028(7)
C5 0.0262(10) 0.0207(11) 0.0183(9) 0.0040(8) 0.0010(7) 0.0070(8)
C6 0.0179(8) 0.0153(10) 0.0119(8) -0.0031(7) 0.0009(6) 0.0020(7)
C7 0.0138(8) 0.0182(10) 0.0124(8) -0.0023(7) 0.0028(6) 0.0022(7)
C8 0.0121(7) 0.0157(10) 0.0117(8) 0.0001(6) 0.0022(6) 0.0018(7)
C9 0.0137(8) 0.0134(10) 0.0105(7) 0.0008(7) 0.0019(6) 0.0019(6)
C10 0.0147(8) 0.0144(10) 0.0118(8) 0.0006(7) 0.0020(6) -0.0014(7)
C11 0.0162(8) 0.0142(9) 0.0114(8) 0.0003(7) -0.0006(6) 0.0017(7)
C12 0.0130(8) 0.0159(10) 0.0103(7) 0.0021(7) 0.0017(6) 0.0030(7)
C13 0.0138(8) 0.0184(10) 0.0139(8) 0.0016(7) 0.0032(6) 0.0020(7)
C14 0.0161(9) 0.0173(10) 0.0180(8) 0.0027(7) 0.0037(7) -0.0001(7)
C15 0.0165(9) 0.0147(10) 0.0146(8) 0.0013(7) 0.0032(6) 0.0022(7)
C16 0.0126(8) 0.0143(10) 0.0119(8) 0.0006(6) 0.0020(6) 0.0014(6)
C17 0.0115(7) 0.0164(10) 0.0138(8) 0.0001(6) 0.0027(6) 0.0031(7)
C18 0.0123(8) 0.0168(10) 0.0135(8) 0.0008(7) 0.0032(6) 0.0032(7)
C19 0.0189(9) 0.0129(10) 0.0166(8) 0.0018(7) 0.0025(7) 0.0034(7)
C20 0.0211(9) 0.0191(10) 0.0174(9) -0.0006(7) 0.0026(7) 0.0010(7)
C21 0.0224(9) 0.0184(11) 0.0244(10) -0.0016(8) 0.0012(8) 0.0004(8)
C22 0.0206(9) 0.0159(10) 0.0201(9) -0.0010(7) 0.0030(7) -0.0003(7)
C23 0.0257(10) 0.0157(11) 0.0267(10) -0.0021(8) 0.0013(8) 0.0015(8)
C24 0.0195(9) 0.0188(11) 0.0155(8) -0.0006(7) -0.0011(7) -0.0023(7)
C25 0.0138(8) 0.0201(10) 0.0157(8) 0.0001(7) -0.0006(6) -0.0001(7)
C26 0.0168(8) 0.0151(10) 0.0133(8) -0.0007(7) 0.0001(6) 0.0013(7)
O1B 0.0179(7) 0.0265(9) 0.0315(8) -0.0017(6) 0.0100(6) 0.0011(7)
O2B 0.0187(7) 0.0211(8) 0.0230(7) 0.0070(6) 0.0066(5) 0.0068(6)
O3B 0.0137(6) 0.0195(8) 0.0200(6) 0.0040(5) -0.0003(5) 0.0007(5)
O4B 0.0185(6) 0.0177(8) 0.0145(6) 0.0006(5) -0.0009(5) 0.0037(5)
O5B 0.0307(8) 0.0339(10) 0.0265(8) -0.0114(7) -0.0049(6) -0.0029(7)
C1B 0.0164(8) 0.0162(10) 0.0182(9) -0.0041(7) 0.0043(7) -0.0012(7)
C2B 0.0231(9) 0.0209(11) 0.0196(9) -0.0044(8) 0.0063(7) 0.0025(8)
C3B 0.0293(10) 0.0149(10) 0.0169(9) -0.0028(8) 0.0039(7) 0.0024(7)
C4B 0.0226(9) 0.0150(10) 0.0152(8) 0.0016(7) 0.0030(7) -0.0003(7)
C5B 0.0235(10) 0.0183(11) 0.0203(9) 0.0052(8) 0.0033(7) 0.0058(8)
C6B 0.0139(8) 0.0159(10) 0.0157(8) 0.0028(7) 0.0021(6) -0.0030(7)
C7B 0.0160(8) 0.0153(10) 0.0147(8) 0.0016(7) 0.0053(6) -0.0017(7)
C8B 0.0147(8) 0.0150(10) 0.0113(8) 0.0013(7) 0.0023(6) 0.0001(7)
C9B 0.0103(8) 0.0153(10) 0.0141(8) 0.0013(7) 0.0008(6) -0.0002(7)
C10B 0.0146(8) 0.0153(10) 0.0149(8) -0.0020(7) 0.0027(6) -0.0007(7)
C11B 0.0172(8) 0.0127(10) 0.0113(7) -0.0003(7) 0.0024(6) -0.0001(7)
C12B 0.0137(8) 0.0160(10) 0.0112(7) 0.0027(7) 0.0004(6) 0.0022(7)
C13B 0.0192(9) 0.0176(10) 0.0121(8) 0.0004(7) 0.0021(6) 0.0029(7)
C14B 0.0210(9) 0.0200(10) 0.0139(8) -0.0034(7) 0.0033(7) 0.0037(7)
C15B 0.0181(8) 0.0141(10) 0.0139(8) -0.0014(7) 0.0013(7) 0.0019(7)
C16B 0.0152(8) 0.0133(10) 0.0113(8) 0.0002(7) 0.0025(6) 0.0011(7)
C17B 0.0183(9) 0.0147(10) 0.0173(8) 0.0009(7) 0.0065(7) -0.0007(7)
C18B 0.0135(8) 0.0148(10) 0.0153(8) 0.0016(7) 0.0037(6) 0.0004(7)
C19B 0.0236(9) 0.0134(10) 0.0161(9) -0.0011(7) 0.0011(7) 0.0031(7)
C20B 0.0267(10) 0.0255(12) 0.0218(10) -0.0061(9) 0.0000(8) -0.0016(9)
C21B 0.0403(12) 0.0265(13) 0.0165(9) -0.0096(10) 0.0009(8) -0.0019(8)
C22B 0.0306(10) 0.0198(11) 0.0167(9) -0.0042(8) 0.0028(7) 0.0006(8)
C23B 0.0379(12) 0.0149(11) 0.0218(9) 0.0028(8) 0.0011(8) -0.0037(8)
C24B 0.0204(9) 0.0196(11) 0.0196(9) -0.0051(7) -0.0017(7) -0.0026(8)
C25B 0.0241(9) 0.0196(11) 0.0128(8) -0.0010(8) -0.0009(7) -0.0004(7)
C26B 0.0185(8) 0.0162(10) 0.0129(8) 0.0005(7) -0.0003(6) 0.0017(7)
O1W 0.0249(7) 0.0265(9) 0.0269(8) 0.0024(6) 0.0039(6) 0.0011(7)

loop_
_atom_type_symbol
_atom_type_description
_atom_type_scat_dispersion_real
_atom_type_scat_dispersion_imag
_atom_type_scat_source
C C 0.0181 0.0091 'International Tables Vol C Tables 4.2.6.8 and 6.1.1.4'
H H 0.0000 0.0000 'International Tables Vol C Tables 4.2.6.8 and 6.1.1.4'
O O 0.0492 0.0322 'International Tables Vol C Tables 4.2.6.8 and 6.1.1.4'

loop_
_geom_angle_atom_site_label_1
_geom_angle_atom_site_label_2
_geom_angle_atom_site_label_3
_geom_angle
C6 O2 C5 107.37(15)
C9 O3 C18 62.10(11)
C13 O4 C12 60.48(11)
C20 O5 C21 105.99(16)
O1 C1 C2 119.44(18)
O1 C1 C10 123.41(19)
C2 C1 C10 116.90(17)
C3 C2 C1 126.46(18)
C3 C2 H2 116.8
C1 C2 H2 116.8
C2 C3 C4 119.62(19)
C2 C3 H3 120.2
C4 C3 H3 120.2
C3 C4 C11 105.43(17)
C3 C4 C5 119.87(17)
C11 C4 C5 96.37(16)
C3 C4 C23 110.35(18)
C11 C4 C23 117.01(16)
C5 C4 C23 107.63(17)
O2 C5 C4 103.68(15)
O2 C5 H5A 111.0
C4 C5 H5A 111.0
O2 C5 H5B 111.0
C4 C5 H5B 111.0
H5A C5 H5B 109.0
C7 C6 O2 127.60(18)
C7 C6 C11 124.34(17)
O2 C6 C11 107.88(16)
C6 C7 C8 120.00(17)
C6 C7 H7 120.0
C8 C7 H7 120.0
C7 C8 C12 109.30(15)
C7 C8 C25 108.35(15)
C12 C8 C25 108.29(16)
C7 C8 C9 112.18(15)
C12 C8 C9 107.83(15)
C25 C8 C9 110.82(15)
O3 C9 C18 59.97(11)
O3 C9 C10 116.35(15)
C18 C9 C10 119.00(15)
O3 C9 C8 112.82(15)
C18 C9 C8 120.29(16)
C10 C9 C8 115.80(15)
C11 C10 C9 103.50(15)
C11 C10 C24 117.57(16)
C9 C10 C24 110.41(15)
C11 C10 C1 103.35(15)
C9 C10 C1 118.59(16)
C24 C10 C1 103.91(15)
C6 C11 C10 118.01(16)
C6 C11 C4 104.37(16)
C10 C11 C4 118.79(17)
C6 C11 H11 104.7
C10 C11 H11 104.7
C4 C11 H11 104.7
O4 C12 C13 59.67(11)
O4 C12 C16 111.01(16)
C13 C12 C16 108.54(16)
O4 C12 C8 115.88(15)
C13 C12 C8 126.08(17)
C16 C12 C8 120.29(16)
O4 C13 C12 59.85(11)
O4 C13 C14 112.04(16)
C12 C13 C14 109.59(16)
O4 C13 H13 120.2
C12 C13 H13 120.2
C14 C13 H13 120.2
C13 C14 C15 103.23(15)
C13 C14 H14A 111.1
C15 C14 H14A 111.1
C13 C14 H14B 111.1
C15 C14 H14B 111.1
H14A C14 H14B 109.1
C19 C15 C14 114.58(16)
C19 C15 C16 115.36(16)
C14 C15 C16 104.32(16)
C19 C15 H15 107.4
C14 C15 H15 107.4
C16 C15 H15 107.4
C12 C16 C17 107.62(15)
C12 C16 C26 110.47(15)
C17 C16 C26 111.61(15)
C12 C16 C15 102.85(15)
C17 C16 C15 113.27(16)
C26 C16 C15 110.63(15)
C18 C17 C16 111.66(16)
C18 C17 H17A 109.3
C16 C17 H17A 109.3
C18 C17 H17B 109.3
C16 C17 H17B 109.3
H17A C17 H17B 107.9
O3 C18 C9 57.93(11)
O3 C18 C17 116.53(15)
C9 C18 C17 124.25(15)
O3 C18 H18 115.2
C9 C18 H18 115.2
C17 C18 H18 115.2
C20 C19 C22 105.37(18)
C20 C19 C15 128.20(18)
C22 C19 C15 126.43(17)
C19 C20 O5 111.22(18)
C19 C20 H20 124.4
O5 C20 H20 124.4
C22 C21 O5 110.43(19)
C22 C21 H21 124.8
O5 C21 H21 124.8
C21 C22 C19 106.99(18)
C21 C22 H22 126.5
C19 C22 H22 126.5
C4 C23 H23A 109.5
C4 C23 H23B 109.5
H23A C23 H23B 109.5
C4 C23 H23C 109.5
H23A C23 H23C 109.5
H23B C23 H23C 109.5
C10 C24 H24A 109.5
C10 C24 H24B 109.5
H24A C24 H24B 109.5
C10 C24 H24C 109.5
H24A C24 H24C 109.5
H24B C24 H24C 109.5
C8 C25 H25A 109.5
C8 C25 H25B 109.5
H25A C25 H25B 109.5
C8 C25 H25C 109.5
H25A C25 H25C 109.5
H25B C25 H25C 109.5
C16 C26 H26A 109.5
C16 C26 H26B 109.5
H26A C26 H26B 109.5
C16 C26 H26C 109.5
H26A C26 H26C 109.5
H26B C26 H26C 109.5
C6B O2B C5B 108.27(15)
C9B O3B C18B 61.78(12)
C13B O4B C12B 60.74(12)
C20B O5B C21B 105.70(18)
O1B C1B C2B 119.27(18)
O1B C1B C10B 124.39(19)
C2B C1B C10B 116.16(17)
C3B C2B C1B 126.96(19)
C3B C2B H2B 116.5
C1B C2B H2B 116.5
C2B C3B C4B 119.69(19)
C2B C3B H3B 120.2
C4B C3B H3B 120.2
C3B C4B C11B 105.21(16)
C3B C4B C23B 109.30(18)
C11B C4B C23B 117.75(17)
C3B C4B C5B 121.03(17)
C11B C4B C5B 96.42(16)
C23B C4B C5B 107.26(17)
O2B C5B C4B 103.25(15)
O2B C5B H5C 111.1
C4B C5B H5C 111.1
O2B C5B H5D 111.1
C4B C5B H5D 111.1
H5C C5B H5D 109.1
C7B C6B O2B 128.06(17)
C7B C6B C11B 124.13(18)
O2B C6B C11B 107.75(17)
C6B C7B C8B 120.80(16)
C6B C7B H7B 119.6
C8B C7B H7B 119.6
C7B C8B C12B 107.89(15)
C7B C8B C25B 108.93(16)
C12B C8B C25B 108.27(16)
C7B C8B C9B 112.33(15)
C12B C8B C9B 108.47(15)
C25B C8B C9B 110.83(15)
O3B C9B C18B 59.73(12)
O3B C9B C10B 117.51(15)
C18B C9B C10B 119.14(15)
O3B C9B C8B 112.27(15)
C18B C9B C8B 120.38(17)
C10B C9B C8B 115.44(15)
C11B C10B C9B 104.45(15)
C11B C10B C24B 117.13(17)
C9B C10B C24B 110.12(16)
C11B C10B C1B 102.69(15)
C9B C10B C1B 118.08(16)
C24B C10B C1B 104.75(15)
C6B C11B C10B 117.34(16)
C6B C11B C4B 103.46(16)
C10B C11B C4B 119.18(16)
C6B C11B H11B 105.2
C10B C11B H11B 105.2
C4B C11B H11B 105.2
O4B C12B C13B 59.59(12)
O4B C12B C16B 111.08(16)
C13B C12B C16B 108.61(16)
O4B C12B C8B 115.81(15)
C13B C12B C8B 125.98(17)
C16B C12B C8B 120.35(15)
O4B C13B C12B 59.67(11)
O4B C13B C14B 112.21(17)
C12B C13B C14B 109.08(15)
O4B C13B H13B 120.3
C12B C13B H13B 120.3
C14B C13B H13B 120.3
C13B C14B C15B 103.12(15)
C13B C14B H14C 111.1
C15B C14B H14C 111.1
C13B C14B H14D 111.1
C15B C14B H14D 111.1
H14C C14B H14D 109.1
C19B C15B C14B 114.41(16)
C19B C15B C16B 115.89(16)
C14B C15B C16B 104.18(16)
C19B C15B H15B 107.3
C14B C15B H15B 107.3
C16B C15B H15B 107.3
C17B C16B C12B 107.65(15)
C17B C16B C26B 111.05(15)
C12B C16B C26B 111.24(16)
C17B C16B C15B 113.88(16)
C12B C16B C15B 102.42(14)
C26B C16B C15B 110.26(15)
C18B C17B C16B 111.47(16)
C18B C17B H17C 109.3
C16B C17B H17C 109.3
C18B C17B H17D 109.3
C16B C17B H17D 109.3
H17C C17B H17D 108.0
O3B C18B C9B 58.50(11)
O3B C18B C17B 117.30(16)
C9B C18B C17B 123.98(16)
O3B C18B H18B 115.0
C9B C18B H18B 115.0
C17B C18B H18B 115.0
C20B C19B C22B 105.34(19)
C20B C19B C15B 127.87(19)
C22B C19B C15B 126.69(18)
C19B C20B O5B 111.6(2)
C19B C20B H20B 124.2
O5B C20B H20B 124.2
C22B C21B O5B 110.8(2)
C22B C21B H21B 124.6
O5B C21B H21B 124.6
C21B C22B C19B 106.6(2)
C21B C22B H22B 126.7
C19B C22B H22B 126.7
C4B C23B H23D 109.5
C4B C23B H23E 109.5
H23D C23B H23E 109.5
C4B C23B H23F 109.5
H23D C23B H23F 109.5
H23E C23B H23F 109.5
C10B C24B H24D 109.5
C10B C24B H24E 109.5
H24D C24B H24E 109.5
C10B C24B H4F 109.5
H24D C24B H4F 109.5
H24E C24B H4F 109.5
C8B C25B H25D 109.5
C8B C25B H25E 109.5
H25D C25B H25E 109.5
C8B C25B H25F 109.5
H25D C25B H25F 109.5
H25E C25B H25F 109.5
C16B C26B H26D 109.5
C16B C26B H26E 109.5
H26D C26B H26E 109.5
C16B C26B H26F 109.5
H26D C26B H26F 109.5
H26E C26B H26F 109.5
H1W O1W H2W 106(4)

loop_
_geom_bond_atom_site_label_1
_geom_bond_atom_site_label_2
_geom_bond_distance
O1 C1 1.219(3)
O2 C6 1.387(2)
O2 C5 1.473(3)
O3 C9 1.427(2)
O3 C18 1.457(2)
O4 C13 1.456(2)
O4 C12 1.459(2)
O5 C20 1.373(3)
O5 C21 1.373(3)
C1 C2 1.496(3)
C1 C10 1.551(2)
C2 C3 1.343(3)
C2 H2 0.9300
C3 C4 1.504(3)
C3 H3 0.9300
C4 C11 1.520(3)
C4 C5 1.537(3)
C4 C23 1.545(3)
C5 H5A 0.9700
C5 H5B 0.9700
C6 C7 1.327(3)
C6 C11 1.472(2)
C7 C8 1.530(2)
C7 H7 0.9300
C8 C12 1.534(3)
C8 C25 1.553(2)
C8 C9 1.570(2)
C9 C18 1.488(3)
C9 C10 1.540(3)
C10 C11 1.520(2)
C10 C24 1.546(3)
C11 H11 0.9800
C12 C13 1.468(3)
C12 C16 1.522(3)
C13 C14 1.507(3)
C13 H13 0.9800
C14 C15 1.546(3)
C14 H14A 0.9700
C14 H14B 0.9700
C15 C19 1.500(3)
C15 C16 1.566(3)
C15 H15 0.9800
C16 C17 1.530(2)
C16 C26 1.537(2)
C17 C18 1.512(3)
C17 H17A 0.9700
C17 H17B 0.9700
C18 H18 0.9800
C19 C20 1.355(3)
C19 C22 1.439(3)
C20 H20 0.9300
C21 C22 1.349(3)
C21 H21 0.9300
C22 H22 0.9300
C23 H23A 0.9600
C23 H23B 0.9600
C23 H23C 0.9600
C24 H24A 0.9600
C24 H24B 0.9600
C24 H24C 0.9600
C25 H25A 0.9600
C25 H25B 0.9600
C25 H25C 0.9600
C26 H26A 0.9600
C26 H26B 0.9600
C26 H26C 0.9600
O1B C1B 1.217(3)
O2B C6B 1.380(2)
O2B C5B 1.466(2)
O3B C9B 1.435(2)
O3B C18B 1.453(2)
O4B C13B 1.452(2)
O4B C12B 1.453(2)
O5B C20B 1.370(3)
O5B C21B 1.371(3)
C1B C2B 1.504(3)
C1B C10B 1.551(2)
C2B C3B 1.346(3)
C2B H2B 0.9300
C3B C4B 1.505(3)
C3B H3B 0.9300
C4B C11B 1.528(3)
C4B C23B 1.538(3)
C4B C5B 1.544(3)
C5B H5C 0.9700
C5B H5D 0.9700
C6B C7B 1.323(3)
C6B C11B 1.476(2)
C7B C8B 1.527(3)
C7B H7B 0.9300
C8B C12B 1.531(3)
C8B C25B 1.552(2)
C8B C9B 1.572(2)
C9B C18B 1.483(3)
C9B C10B 1.538(3)
C10B C11B 1.519(3)
C10B C24B 1.544(3)
C11B H11B 0.9800
C12B C13B 1.469(3)
C12B C16B 1.530(2)
C13B C14B 1.513(3)
C13B H13B 0.9800
C14B C15B 1.543(3)
C14B H14C 0.9700
C14B H14D 0.9700
C15B C19B 1.499(3)
C15B C16B 1.564(3)
C15B H15B 0.9800
C16B C17B 1.527(2)
C16B C26B 1.534(2)
C17B C18B 1.516(3)
C17B H17C 0.9700
C17B H17D 0.9700
C18B H18B 0.9800
C19B C20B 1.347(3)
C19B C22B 1.445(3)
C20B H20B 0.9300
C21B C22B 1.345(3)
C21B H21B 0.9300
C22B H22B 0.9300
C23B H23D 0.9600
C23B H23E 0.9600
C23B H23F 0.9600
C24B H24D 0.9600
C24B H24E 0.9600
C24B H4F 0.9600
C25B H25D 0.9600
C25B H25E 0.9600
C25B H25F 0.9600
C26B H26D 0.9600
C26B H26E 0.9600
C26B H26F 0.9600
O1W H1W 0.91(3)
O1W H2W 0.92(2)

loop_
_geom_hbond_atom_site_label_D
_geom_hbond_atom_site_label_H
_geom_hbond_atom_site_label_A
_geom_hbond_site_symmetry_A
_geom_hbond_distance_DH
_geom_hbond_distance_HA
_geom_hbond_distance_DA
_geom_hbond_angle_DHA
_geom_hbond_publ_flag
O1W H1W O4B . 0.91(4) 1.95(4) 2.857(2) 171(4) yes
O1W H2W O1 . 0.92(4) 1.93(4) 2.838(2) 166(3) yes
C15B H15B O1W . 0.98 2.47 3.408(3) 160 yes
C3 H3 O1W 2_646 0.93 2.32 3.155(3) 149 yes
C13 H13 O2B 2_546 0.98 2.47 3.088(2) 121 yes
C5 H5A Cg1 1_545 0.97 2.93 3.744(3) 142 yes
C5B H5C Cg2 1_565 0.97 2.91 3.806(3) 154 yes

loop_
_geom_torsion_atom_site_label_1
_geom_torsion_atom_site_label_2
_geom_torsion_atom_site_label_3
_geom_torsion_atom_site_label_4
_geom_torsion
O1 C1 C2 C3 -173.5(2)
C10 C1 C2 C3 1.0(3)
C1 C2 C3 C4 -0.8(3)
C2 C3 C4 C11 -26.3(3)
C2 C3 C4 C5 -133.3(2)
C2 C3 C4 C23 100.9(2)
C6 O2 C5 C4 -28.9(2)
C3 C4 C5 O2 153.99(19)
C11 C4 C5 O2 42.11(19)
C23 C4 C5 O2 -78.9(2)
C5 O2 C6 C7 -173.6(2)
C5 O2 C6 C11 1.8(2)
O2 C6 C7 C8 177.46(18)
C11 C6 C7 C8 2.8(3)
C6 C7 C8 C12 -130.80(19)
C6 C7 C8 C25 111.4(2)
C6 C7 C8 C9 -11.3(3)
C18 O3 C9 C10 -109.79(18)
C18 O3 C9 C8 112.88(17)
C7 C8 C9 O3 178.88(15)
C12 C8 C9 O3 -60.73(18)
C25 C8 C9 O3 57.6(2)
C7 C8 C9 C18 -113.64(19)
C12 C8 C9 C18 6.7(2)
C25 C8 C9 C18 125.11(18)
C7 C8 C9 C10 41.3(2)
C12 C8 C9 C10 161.69(14)
C25 C8 C9 C10 -80.0(2)
O3 C9 C10 C11 166.89(15)
C18 C9 C10 C11 98.23(18)
C8 C9 C10 C11 -57.04(19)
O3 C9 C10 C24 -66.45(19)
C18 C9 C10 C24 -135.10(16)
C8 C9 C10 C24 69.62(19)
O3 C9 C10 C1 53.2(2)
C18 C9 C10 C1 -15.4(2)
C8 C9 C10 C1 -170.71(15)
O1 C1 C10 C11 -160.1(2)
C2 C1 C10 C11 25.8(2)
O1 C1 C10 C9 -46.3(3)
C2 C1 C10 C9 139.50(18)
O1 C1 C10 C24 76.7(2)
C2 C1 C10 C24 -97.54(19)
C7 C6 C11 C10 -23.6(3)
O2 C6 C11 C10 160.80(17)
C7 C6 C11 C4 -158.03(19)
O2 C6 C11 C4 26.4(2)
C9 C10 C11 C6 47.7(2)
C24 C10 C11 C6 -74.3(2)
C1 C10 C11 C6 171.94(17)
C9 C10 C11 C4 175.50(16)
C24 C10 C11 C4 53.5(2)
C1 C10 C11 C4 -60.2(2)
C3 C4 C11 C6 -164.54(15)
C5 C4 C11 C6 -41.12(18)
C23 C4 C11 C6 72.4(2)
C3 C4 C11 C10 61.5(2)
C5 C4 C11 C10 -175.07(16)
C23 C4 C11 C10 -61.5(2)
C13 O4 C12 C16 -99.79(17)
C13 O4 C12 C8 118.32(18)
C7 C8 C12 O4 -140.84(15)
C25 C8 C12 O4 -23.0(2)
C9 C8 C12 O4 96.97(17)
C7 C8 C12 C13 -70.8(2)
C25 C8 C12 C13 47.1(2)
C9 C8 C12 C13 167.03(16)
C7 C8 C12 C16 81.02(19)
C25 C8 C12 C16 -161.14(15)
C9 C8 C12 C16 -41.2(2)
C12 O4 C13 C14 100.55(18)
C16 C12 C13 O4 104.00(16)
C8 C12 C13 O4 -101.50(19)
O4 C12 C13 C14 -104.71(17)
C16 C12 C13 C14 -0.7(2)
C8 C12 C13 C14 153.79(17)
O4 C13 C14 C15 -43.4(2)
C12 C13 C14 C15 21.0(2)
C13 C14 C15 C19 -159.66(16)
C13 C14 C15 C16 -32.58(18)
O4 C12 C16 C17 -75.67(19)
C13 C12 C16 C17 -139.46(16)
C8 C12 C16 C17 64.3(2)
O4 C12 C16 C26 162.26(15)
C13 C12 C16 C26 98.48(18)
C8 C12 C16 C26 -57.8(2)
O4 C12 C16 C15 44.17(18)
C13 C12 C16 C15 -19.61(19)
C8 C12 C16 C15 -175.85(14)
C19 C15 C16 C12 158.70(15)
C14 C15 C16 C12 32.11(17)
C19 C15 C16 C17 -85.44(19)
C14 C15 C16 C17 147.97(15)
C19 C15 C16 C26 40.7(2)
C14 C15 C16 C26 -85.86(17)
C12 C16 C17 C18 -47.9(2)
C26 C16 C17 C18 73.44(19)
C15 C16 C17 C18 -160.92(15)
C9 O3 C18 C17 -115.44(17)
C10 C9 C18 O3 105.41(17)
C8 C9 C18 O3 -100.44(17)
O3 C9 C18 C17 102.18(19)
C10 C9 C18 C17 -152.41(17)
C8 C9 C18 C17 1.7(3)
C16 C17 C18 O3 88.00(18)
C16 C17 C18 C9 20.2(2)
C14 C15 C19 C20 9.1(3)
C16 C15 C19 C20 -112.1(2)
C14 C15 C19 C22 -170.2(2)
C16 C15 C19 C22 68.6(3)
C22 C19 C20 O5 -0.3(2)
C15 C19 C20 O5 -179.66(19)
C21 O5 C20 C19 0.3(2)
C20 O5 C21 C22 -0.2(3)
O5 C21 C22 C19 0.1(3)
C20 C19 C22 C21 0.1(2)
C15 C19 C22 C21 179.5(2)
O1B C1B C2B C3B -177.9(2)
C10B C1B C2B C3B -2.6(3)
C1B C2B C3B C4B -0.3(3)
C2B C3B C4B C11B -24.5(3)
C2B C3B C4B C23B 102.9(2)
C2B C3B C4B C5B -131.8(2)
C6B O2B C5B C4B -27.7(2)
C3B C4B C5B O2B 154.08(19)
C11B C4B C5B O2B 42.01(18)
C23B C4B C5B O2B -79.7(2)
C5B O2B C6B C7B -177.5(2)
C5B O2B C6B C11B -0.2(2)
O2B C6B C7B C8B 174.55(18)
C11B C6B C7B C8B -2.4(3)
C6B C7B C8B C12B -125.86(19)
C6B C7B C8B C25B 116.8(2)
C6B C7B C8B C9B -6.3(3)
C18B O3B C9B C10B -109.37(18)
C18B O3B C9B C8B 113.19(18)
C7B C8B C9B O3B 176.75(15)
C12B C8B C9B O3B -64.09(19)
C25B C8B C9B O3B 54.6(2)
C7B C8B C9B C18B -116.30(19)
C12B C8B C9B C18B 2.9(2)
C25B C8B C9B C18B 121.60(19)
C7B C8B C9B C10B 38.4(2)
C12B C8B C9B C10B 157.54(15)
C25B C8B C9B C10B -83.7(2)
O3B C9B C10B C11B 167.09(15)
C18B C9B C10B C11B 98.22(17)
C8B C9B C10B C11B -56.79(18)
O3B C9B C10B C24B -66.33(19)
C18B C9B C10B C24B -135.21(17)
C8B C9B C10B C24B 69.79(19)
O3B C9B C10B C1B 53.9(2)
C18B C9B C10B C1B -15.0(2)
C8B C9B C10B C1B -170.02(15)
O1B C1B C10B C11B -155.6(2)
C2B C1B C10B C11B 29.4(2)
O1B C1B C10B C9B -41.4(3)
C2B C1B C10B C9B 143.56(18)
O1B C1B C10B C24B 81.5(2)
C2B C1B C10B C24B -93.5(2)
C7B C6B C11B C10B -20.7(3)
O2B C6B C11B C10B 161.79(16)
C7B C6B C11B C4B -154.20(19)
O2B C6B C11B C4B 28.3(2)
C9B C10B C11B C6B 47.7(2)
C24B C10B C11B C6B -74.4(2)
C1B C10B C11B C6B 171.47(17)
C9B C10B C11B C4B 173.74(15)
C24B C10B C11B C4B 51.7(2)
C1B C10B C11B C4B -62.5(2)
C3B C4B C11B C6B -166.74(15)
C23B C4B C11B C6B 71.2(2)
C5B C4B C11B C6B -42.12(17)
C3B C4B C11B C10B 60.8(2)
C23B C4B C11B C10B -61.2(2)
C5B C4B C11B C10B -174.53(15)
C13B O4B C12B C16B -99.80(17)
C13B O4B C12B C8B 118.22(19)
C7B C8B C12B O4B -137.40(15)
C25B C8B C12B O4B -19.7(2)
C9B C8B C12B O4B 100.68(17)
C7B C8B C12B C13B -67.5(2)
C25B C8B C12B C13B 50.2(2)
C9B C8B C12B C13B 170.56(17)
C7B C8B C12B C16B 84.35(19)
C25B C8B C12B C16B -157.90(16)
C9B C8B C12B C16B -37.6(2)
C12B O4B C13B C14B 99.81(17)
C16B C12B C13B O4B 104.03(16)
C8B C12B C13B O4B -101.40(19)
O4B C12B C13B C14B -105.13(18)
C16B C12B C13B C14B -1.1(2)
C8B C12B C13B C14B 153.47(17)
O4B C13B C14B C15B -41.9(2)
C12B C13B C14B C15B 22.3(2)
C13B C14B C15B C19B -161.82(17)
C13B C14B C15B C16B -34.29(19)
O4B C12B C16B C17B -76.79(19)
C13B C12B C16B C17B -140.52(17)
C8B C12B C16B C17B 63.2(2)
O4B C12B C16B C26B 161.32(15)
C13B C12B C16B C26B 97.60(19)
C8B C12B C16B C26B -58.7(2)
O4B C12B C16B C15B 43.55(18)
C13B C12B C16B C15B -20.18(19)
C8B C12B C16B C15B -176.43(15)
C19B C15B C16B C17B -84.0(2)
C14B C15B C16B C17B 149.37(16)
C19B C15B C16B C12B 160.06(16)
C14B C15B C16B C12B 33.45(18)
C19B C15B C16B C26B 41.6(2)
C14B C15B C16B C26B -85.02(17)
C12B C16B C17B C18B -49.3(2)
C26B C16B C17B C18B 72.7(2)
C15B C16B C17B C18B -162.08(15)
C9B O3B C18B C17B -114.92(18)
C10B C9B C18B O3B 106.67(17)
C8B C9B C18B O3B -99.58(17)
O3B C9B C18B C17B 103.6(2)
C10B C9B C18B C17B -149.69(18)
C8B C9B C18B C17B 4.1(3)
C16B C17B C18B O3B 89.66(19)
C16B C17B C18B C9B 20.8(3)
C14B C15B C19B C20B 2.4(3)
C16B C15B C19B C20B -118.9(2)
C14B C15B C19B C22B -173.4(2)
C16B C15B C19B C22B 65.3(3)
C22B C19B C20B O5B -0.5(3)
C15B C19B C20B O5B -177.0(2)
C21B O5B C20B C19B 0.3(3)
C20B O5B C21B C22B 0.0(3)
O5B C21B C22B C19B -0.3(3)
C20B C19B C22B C21B 0.5(3)
C15B C19B C22B C21B 177.0(2)

_cod_database_fobs_code 2243188
